data_4071777
loop_
_publ_author_name
'Albertin, Gabriele'
'Antoniutti, Stefano'
'Bacchi, Alessia'
'Pelizzi, Giancarlo'
'Zanardo, Gianluigi'

_publ_section_title
;
 Synthesis and Reactivity of Trihydridostannyl Complexes of Ruthenium and
 Osmium
;
_journal_issue 17
_journal_name_full Organometallics
_journal_page_first 4407
_journal_paper_doi 10.1021/om800380y
_journal_volume 27
_journal_year 2008
_chemical_formula_sum 'C31 H41 Br0.18 Cl0.82 O3 P2 Ru Sn'
_chemical_formula_weight 786.79
_chemical_name_systematic
;
 ?
;
_space_group_IT_number 14
_symmetry_cell_setting monoclinic
_symmetry_space_group_name_Hall '-P 2ybc'
_symmetry_space_group_name_H-M 'P 1 21/c 1'
_atom_sites_solution_hydrogens geom
_atom_sites_solution_primary direct
_atom_sites_solution_secondary difmap
_audit_creation_method SHELXL-97
_cell_angle_alpha 90.00
_cell_angle_beta 94.986(2)
_cell_angle_gamma 90.00
_cell_formula_units_Z 4
_cell_length_a 9.6522(10)
_cell_length_b 16.4234(18)
_cell_length_c 21.222(2)
_cell_measurement_temperature 293(2)
_cell_volume 3351.4(6)
_computing_structure_refinement 'SHELXL-97 (Sheldrick, 1997)'
_computing_structure_solution 'SIR97 (Altomare et al., 1997)'
_diffrn_ambient_temperature 293(2)
_diffrn_detector_area_resol_mean 8.2
_diffrn_measured_fraction_theta_full 0.995
_diffrn_measured_fraction_theta_max 0.995
_diffrn_measurement_device_type diffractometer
_diffrn_measurement_method '\w scan'
_diffrn_radiation_monochromator graphite
_diffrn_radiation_source 'fine-focus sealed tube'
_diffrn_radiation_type MoK\a
_diffrn_radiation_wavelength 0.71073
_diffrn_reflns_av_R_equivalents 0.0343
_diffrn_reflns_av_sigmaI/netI 0.0217
_diffrn_reflns_limit_h_max 12
_diffrn_reflns_limit_h_min -12
_diffrn_reflns_limit_k_max 21
_diffrn_reflns_limit_k_min -21
_diffrn_reflns_limit_l_max 27
_diffrn_reflns_limit_l_min -27
_diffrn_reflns_number 40216
_diffrn_reflns_theta_full 27.92
_diffrn_reflns_theta_max 27.92
_diffrn_reflns_theta_min 1.57
_exptl_absorpt_coefficient_mu 1.600
_exptl_absorpt_correction_T_max 1.0
_exptl_absorpt_correction_T_min 0.596523
_exptl_absorpt_correction_type multi-scan
_exptl_absorpt_process_details 'SADABS procedure'
_exptl_crystal_colour yellow
_exptl_crystal_density_diffrn 1.559
_exptl_crystal_density_method 'not measured'
_exptl_crystal_description prism
_exptl_crystal_F_000 1581
_exptl_crystal_size_max 0.12
_exptl_crystal_size_mid 0.09
_exptl_crystal_size_min 0.06
_refine_diff_density_max 0.968
_refine_diff_density_min -0.478
_refine_diff_density_rms 0.078
_refine_ls_extinction_method none
_refine_ls_goodness_of_fit_ref 1.143
_refine_ls_hydrogen_treatment mixed
_refine_ls_matrix_type full
_refine_ls_number_parameters 370
_refine_ls_number_reflns 7990
_refine_ls_number_restraints 0
_refine_ls_restrained_S_all 1.143
_refine_ls_R_factor_all 0.0591
_refine_ls_R_factor_gt 0.0384
_refine_ls_shift/su_max 0.002
_refine_ls_shift/su_mean 0.000
_refine_ls_structure_factor_coef Fsqd
_refine_ls_weighting_details 'calc w=1/[\s^2^(Fo^2^)+(0.0337P)^2^+4.4045P] where P=(Fo^2^+2Fc^2^)/3'
_refine_ls_weighting_scheme calc
_refine_ls_wR_factor_gt 0.0840
_refine_ls_wR_factor_ref 0.0980
_reflns_number_gt 6225
_reflns_number_total 7990
_reflns_threshold_expression >2sigma(I)
_cod_data_source_file om800380y_si_001.cif
_cod_data_source_block compound-15b
_cod_depositor_comments
;
The following automatic conversions were performed:

'_exptl_absorpt_correction_type' value 'multi scan' changed to
'multi-scan' according to
/home/saulius/struct/CIF-dictionaries/cif_core.dic dictionary named
'cif_core.dic' version 2.4.1 from 2010-06-29.

Automatic conversion script
Id: cif_fix_values 1715 2011-07-08 13:25:40Z adriana 
;
_cod_original_sg_symbol_H-M 'P 21/c'
_cod_database_code 4071777

loop_
_symmetry_equiv_pos_as_xyz
'x, y, z'
'-x, y+1/2, -z+1/2'
'-x, -y, -z'
'x, -y-1/2, z-1/2'

loop_
_atom_site_label
_atom_site_type_symbol
_atom_site_fract_x
_atom_site_fract_y
_atom_site_fract_z
_atom_site_U_iso_or_equiv
_atom_site_adp_type
_atom_site_occupancy
_atom_site_symmetry_multiplicity
_atom_site_calc_flag
_atom_site_refinement_flags
Ru Ru 0.38674(3) 0.764561(19) 0.351857(14) 0.04261(8) Uani 1 1 d .
Sn Sn 0.37629(3) 0.802064(19) 0.470357(13) 0.05475(9) Uani 1 1 d .
Br Br 0.6098(19) 0.8590(11) 0.5125(10) 0.096(4) Uani 0.18 1 d P
Cl Cl 0.6074(8) 0.8347(6) 0.5239(5) 0.097(2) Uani 0.82 1 d P
P1 P 0.26357(11) 0.87280(6) 0.32137(5) 0.0500(2) Uani 1 1 d .
P2 P 0.19865(9) 0.67989(6) 0.35174(4) 0.0414(2) Uani 1 1 d .
O1 O 0.1272(3) 0.8924(2) 0.35452(17) 0.0731(9) Uani 1 1 d .
O2 O 0.1923(5) 0.8753(3) 0.25017(17) 0.0994(13) Uani 1 1 d .
O3 O 0.3403(4) 0.9572(2) 0.3180(2) 0.0861(11) Uani 1 1 d .
C1 C 0.5058(5) 0.7363(3) 0.2689(2) 0.0642(12) Uani 1 1 d .
H1 H 0.4642 0.7351 0.2277 0.077 Uiso 1 1 calc R
C2 C 0.5657(5) 0.8035(3) 0.3008(3) 0.0773(15) Uani 1 1 d .
H2 H 0.5705 0.8558 0.2842 0.093 Uiso 1 1 calc R
C3 C 0.6163(5) 0.7803(4) 0.3606(3) 0.0858(18) Uani 1 1 d .
H3 H 0.6610 0.8139 0.3912 0.103 Uiso 1 1 calc R
C4 C 0.5892(5) 0.6977(4) 0.3674(3) 0.0814(16) Uani 1 1 d .
H4 H 0.6125 0.6661 0.4032 0.098 Uiso 1 1 calc R
C5 C 0.5209(5) 0.6715(3) 0.3110(3) 0.0702(13) Uani 1 1 d .
H5 H 0.4899 0.6186 0.3025 0.084 Uiso 1 1 calc R
C6 C 0.3468(6) 0.7095(3) 0.5422(2) 0.0821(16) Uani 1 1 d .
H6A H 0.3633 0.7333 0.5835 0.123 Uiso 1 1 calc R
H6B H 0.4109 0.6656 0.5380 0.123 Uiso 1 1 calc R
H6C H 0.2533 0.6892 0.5367 0.123 Uiso 1 1 calc R
C7 C 0.2636(5) 0.9033(3) 0.5055(2) 0.0702(13) Uani 1 1 d .
H7A H 0.2261 0.8879 0.5442 0.105 Uiso 1 1 calc R
H7B H 0.1892 0.9183 0.4747 0.105 Uiso 1 1 calc R
H7C H 0.3254 0.9487 0.5132 0.105 Uiso 1 1 calc R
C9 C 0.0414(7) 0.9618(4) 0.3412(4) 0.113(2) Uani 1 1 d .
H9A H 0.0924 1.0105 0.3549 0.135 Uiso 1 1 calc R
H9B H 0.0181 0.9658 0.2960 0.135 Uiso 1 1 calc R
C10 C -0.0810(7) 0.9576(5) 0.3718(5) 0.149(4) Uani 1 1 d .
H10A H -0.1325 0.9100 0.3579 0.224 Uiso 1 1 calc R
H10B H -0.1363 1.0052 0.3618 0.224 Uiso 1 1 calc R
H10C H -0.0583 0.9548 0.4167 0.224 Uiso 1 1 calc R
C11 C 0.2541(10) 0.8891(6) 0.1960(3) 0.138(3) Uani 1 1 d .
H11A H 0.3506 0.9031 0.2077 0.166 Uiso 1 1 calc R
H11B H 0.2538 0.8383 0.1727 0.166 Uiso 1 1 calc R
C12 C 0.1994(12) 0.9474(6) 0.1562(4) 0.190(5) Uani 1 1 d .
H12A H 0.1121 0.9289 0.1361 0.285 Uiso 1 1 calc R
H12B H 0.2623 0.9585 0.1246 0.285 Uiso 1 1 calc R
H12C H 0.1850 0.9962 0.1797 0.285 Uiso 1 1 calc R
C13 C 0.4404(7) 0.9878(3) 0.3660(2) 0.0819(16) Uani 1 1 d .
H13A H 0.4995 0.9442 0.3835 0.098 Uiso 1 1 calc R
H13B H 0.3941 1.0127 0.3999 0.098 Uiso 1 1 calc R
C14 C 0.5227(7) 1.0484(4) 0.3349(3) 0.0967(19) Uani 1 1 d .
H14A H 0.5666 1.0230 0.3011 0.145 Uiso 1 1 calc R
H14B H 0.5925 1.0705 0.3651 0.145 Uiso 1 1 calc R
H14C H 0.4629 1.0914 0.3182 0.145 Uiso 1 1 calc R
C15 C 0.0762(4) 0.6785(2) 0.41344(17) 0.0461(8) Uani 1 1 d .
C16 C 0.0331(4) 0.7508(3) 0.4382(2) 0.0546(10) Uani 1 1 d .
H16 H 0.0665 0.7998 0.4235 0.066 Uiso 1 1 calc R
C17 C -0.0590(5) 0.7516(3) 0.4844(2) 0.0660(12) Uani 1 1 d .
H17 H -0.0870 0.8009 0.5008 0.079 Uiso 1 1 calc R
C18 C -0.1088(5) 0.6802(3) 0.5062(2) 0.0741(14) Uani 1 1 d .
H18 H -0.1700 0.6808 0.5377 0.089 Uiso 1 1 calc R
C19 C -0.0698(6) 0.6092(3) 0.4821(3) 0.0787(15) Uani 1 1 d .
H19 H -0.1055 0.5607 0.4964 0.094 Uiso 1 1 calc R
C20 C 0.0234(5) 0.6075(3) 0.4360(2) 0.0654(12) Uani 1 1 d .
C21 C 0.2523(4) 0.5723(2) 0.3547(2) 0.0504(9) Uani 1 1 d .
C22 C 0.1999(5) 0.5149(3) 0.3125(2) 0.0633(11) Uani 1 1 d .
H22 H 0.1359 0.5298 0.2791 0.076 Uiso 1 1 calc R
C23 C 0.2428(6) 0.4334(3) 0.3195(3) 0.0839(16) Uani 1 1 d .
H23 H 0.2064 0.3946 0.2907 0.101 Uiso 1 1 calc R
C24 C 0.3355(6) 0.4106(3) 0.3671(3) 0.0836(16) Uani 1 1 d .
H24 H 0.3639 0.3566 0.3711 0.100 Uiso 1 1 calc R
C25 C 0.3870(6) 0.4673(3) 0.4091(3) 0.0888(17) Uani 1 1 d .
H25 H 0.4506 0.4517 0.4424 0.107 Uiso 1 1 calc R
C26 C 0.3471(5) 0.5474(3) 0.4035(2) 0.0721(13) Uani 1 1 d .
H26 H 0.3841 0.5853 0.4329 0.087 Uiso 1 1 calc R
C27 C 0.0780(4) 0.6827(2) 0.28001(18) 0.0455(8) Uani 1 1 d .
C28 C -0.0634(4) 0.6845(3) 0.2803(2) 0.0662(12) Uani 1 1 d .
H28 H -0.1035 0.6831 0.3186 0.079 Uiso 1 1 calc R
C29 C -0.1478(5) 0.6881(4) 0.2242(3) 0.0836(16) Uani 1 1 d .
H29 H -0.2439 0.6894 0.2253 0.100 Uiso 1 1 calc R
C30 C -0.0921(5) 0.6898(3) 0.1677(2) 0.0754(14) Uani 1 1 d .
H30 H -0.1492 0.6926 0.1302 0.091 Uiso 1 1 calc R
C31 C 0.0488(5) 0.6873(4) 0.1670(2) 0.0792(15) Uani 1 1 d .
H31 H 0.0883 0.6873 0.1285 0.095 Uiso 1 1 calc R
C32 C 0.1322(5) 0.6849(3) 0.2223(2) 0.0693(13) Uani 1 1 d .
H32 H 0.2282 0.6848 0.2208 0.083 Uiso 1 1 calc R
H20 H 0.043(4) 0.557(3) 0.417(2) 0.059(12) Uiso 1 1 d .

loop_
_atom_site_aniso_label
_atom_site_aniso_U_11
_atom_site_aniso_U_22
_atom_site_aniso_U_33
_atom_site_aniso_U_23
_atom_site_aniso_U_13
_atom_site_aniso_U_12
Ru 0.03768(15) 0.04658(16) 0.04436(16) -0.00766(13) 0.00805(11) 0.00230(12)
Sn 0.05774(17) 0.06208(18) 0.04368(15) -0.00830(12) 0.00010(12) 0.01558(13)
Br 0.071(4) 0.114(7) 0.102(8) -0.056(6) 0.000(4) 0.009(4)
Cl 0.0538(17) 0.139(6) 0.093(3) -0.052(3) -0.0187(17) 0.022(3)
P1 0.0542(6) 0.0478(5) 0.0487(5) 0.0021(4) 0.0092(4) 0.0019(4)
P2 0.0393(5) 0.0429(5) 0.0425(5) -0.0028(4) 0.0062(4) 0.0042(4)
O1 0.0633(19) 0.070(2) 0.090(2) 0.0297(18) 0.0268(17) 0.0279(16)
O2 0.149(4) 0.091(3) 0.055(2) 0.0079(19) -0.008(2) 0.013(3)
O3 0.082(2) 0.061(2) 0.113(3) 0.010(2) -0.005(2) -0.0104(18)
C1 0.050(2) 0.088(3) 0.058(3) -0.012(2) 0.019(2) 0.005(2)
C2 0.063(3) 0.075(3) 0.101(4) -0.011(3) 0.044(3) -0.008(2)
C3 0.041(2) 0.130(5) 0.088(4) -0.038(4) 0.016(2) -0.010(3)
C4 0.046(2) 0.117(5) 0.083(4) 0.005(3) 0.014(2) 0.027(3)
C5 0.054(3) 0.073(3) 0.087(4) -0.019(3) 0.028(2) 0.011(2)
C6 0.111(4) 0.081(3) 0.053(3) 0.014(2) -0.003(3) 0.021(3)
C7 0.066(3) 0.084(3) 0.059(3) -0.021(2) 0.003(2) 0.016(2)
C9 0.101(5) 0.103(5) 0.139(6) 0.051(4) 0.032(4) 0.061(4)
C10 0.102(5) 0.150(7) 0.205(9) 0.069(7) 0.068(6) 0.071(5)
C11 0.177(8) 0.185(8) 0.052(3) 0.015(4) 0.012(4) 0.044(7)
C12 0.262(13) 0.191(10) 0.126(7) 0.092(7) 0.067(8) 0.118(9)
C13 0.124(5) 0.060(3) 0.062(3) -0.009(2) 0.012(3) -0.014(3)
C14 0.102(4) 0.104(5) 0.082(4) 0.019(3) -0.002(3) -0.039(4)
C15 0.0419(19) 0.056(2) 0.0413(19) 0.0036(16) 0.0068(15) 0.0002(16)
C16 0.052(2) 0.055(2) 0.059(2) 0.0009(18) 0.0174(19) 0.0033(18)
C17 0.063(3) 0.070(3) 0.069(3) -0.003(2) 0.024(2) 0.010(2)
C18 0.074(3) 0.090(4) 0.063(3) 0.012(3) 0.032(2) 0.008(3)
C19 0.088(4) 0.073(3) 0.080(3) 0.020(3) 0.040(3) -0.002(3)
C20 0.079(3) 0.054(3) 0.067(3) 0.005(2) 0.027(2) 0.006(2)
C21 0.048(2) 0.045(2) 0.060(2) 0.0005(17) 0.0127(18) 0.0066(16)
C22 0.070(3) 0.052(2) 0.068(3) -0.009(2) 0.005(2) 0.005(2)
C23 0.104(4) 0.051(3) 0.098(4) -0.022(3) 0.020(3) 0.004(3)
C24 0.090(4) 0.055(3) 0.109(5) 0.006(3) 0.025(3) 0.024(3)
C25 0.094(4) 0.067(3) 0.103(4) 0.010(3) -0.003(3) 0.028(3)
C26 0.077(3) 0.056(3) 0.080(3) 0.001(2) -0.011(3) 0.012(2)
C27 0.0436(19) 0.048(2) 0.0446(19) -0.0031(16) 0.0040(15) -0.0016(15)
C28 0.044(2) 0.102(4) 0.054(2) -0.003(2) 0.0074(18) 0.006(2)
C29 0.047(2) 0.127(5) 0.075(3) -0.006(3) -0.001(2) 0.012(3)
C30 0.071(3) 0.096(4) 0.057(3) 0.001(3) -0.012(2) 0.001(3)
C31 0.070(3) 0.123(5) 0.045(2) 0.001(3) 0.003(2) -0.012(3)
C32 0.049(2) 0.108(4) 0.052(2) -0.004(2) 0.0082(19) -0.010(2)

loop_
_atom_type_symbol
_atom_type_description
_atom_type_scat_dispersion_real
_atom_type_scat_dispersion_imag
_atom_type_scat_source
C C 0.0033 0.0016 'International Tables Vol C Tables 4.2.6.8 and 6.1.1.4'
H H 0.0000 0.0000 'International Tables Vol C Tables 4.2.6.8 and 6.1.1.4'
O O 0.0106 0.0060 'International Tables Vol C Tables 4.2.6.8 and 6.1.1.4'
P P 0.1023 0.0942 'International Tables Vol C Tables 4.2.6.8 and 6.1.1.4'
Ru Ru -1.2594 0.8363 'International Tables Vol C Tables 4.2.6.8 and 6.1.1.4'
Sn Sn -0.6537 1.4246 'International Tables Vol C Tables 4.2.6.8 and 6.1.1.4'
Cl Cl 0.1484 0.1585 'International Tables Vol C Tables 4.2.6.8 and 6.1.1.4'
Br Br -0.2901 2.4595 'International Tables Vol C Tables 4.2.6.8 and 6.1.1.4'

loop_
_geom_angle_atom_site_label_1
_geom_angle_atom_site_label_2
_geom_angle_atom_site_label_3
_geom_angle
P1 Ru C2 92.70(16)
P1 Ru C3 116.1(2)
C2 Ru C3 36.1(2)
P1 Ru C5 139.12(15)
C2 Ru C5 60.18(19)
C3 Ru C5 60.2(2)
P1 Ru C1 103.76(14)
C2 Ru C1 36.54(18)
C3 Ru C1 60.80(19)
C5 Ru C1 36.27(18)
P1 Ru C4 151.60(18)
C2 Ru C4 60.4(2)
C3 Ru C4 36.3(2)
C5 Ru C4 36.13(19)
C1 Ru C4 60.8(2)
P1 Ru P2 94.71(4)
C2 Ru P2 146.00(15)
C3 Ru P2 148.91(19)
C5 Ru P2 94.04(14)
C1 Ru P2 109.62(13)
C4 Ru P2 112.60(18)
P1 Ru Sn 91.58(3)
C2 Ru Sn 120.21(16)
C3 Ru Sn 90.80(15)
C5 Ru Sn 127.75(15)
C1 Ru Sn 151.36(13)
C4 Ru Sn 94.59(15)
P2 Ru Sn 92.73(3)
C7 Sn C6 101.2(2)
C7 Sn Cl 97.8(3)
C6 Sn Cl 89.8(3)
C7 Sn Br 93.1(4)
C6 Sn Br 100.2(5)
Cl Sn Br 10.7(6)
C7 Sn Ru 125.51(13)
C6 Sn Ru 121.87(15)
Cl Sn Ru 112.8(3)
Br Sn Ru 108.7(5)
O3 P1 O1 104.8(2)
O3 P1 O2 95.7(2)
O1 P1 O2 96.2(2)
O3 P1 Ru 118.61(15)
O1 P1 Ru 118.87(12)
O2 P1 Ru 118.24(16)
C27 P2 C15 100.97(17)
C27 P2 C21 102.06(18)
C15 P2 C21 99.25(18)
C27 P2 Ru 115.59(13)
C15 P2 Ru 124.47(13)
C21 P2 Ru 111.26(13)
C9 O1 P1 124.7(3)
C11 O2 P1 128.1(5)
C13 O3 P1 124.5(3)
C5 C1 C2 106.3(5)
C5 C1 Ru 71.6(2)
C2 C1 Ru 70.9(3)
C3 C2 C1 109.1(5)
C3 C2 Ru 72.4(3)
C1 C2 Ru 72.6(3)
C2 C3 C4 108.2(5)
C2 C3 Ru 71.5(3)
C4 C3 Ru 72.5(3)
C5 C4 C3 107.0(5)
C5 C4 Ru 71.4(3)
C3 C4 Ru 71.1(3)
C4 C5 C1 109.4(5)
C4 C5 Ru 72.4(3)
C1 C5 Ru 72.1(3)
C10 C9 O1 111.7(5)
C12 C11 O2 118.0(8)
O3 C13 C14 106.1(4)
C20 C15 C16 117.7(4)
C20 C15 P2 122.6(3)
C16 C15 P2 119.7(3)
C15 C16 C17 120.9(4)
C18 C17 C16 120.0(4)
C19 C18 C17 120.0(4)
C18 C19 C20 120.6(5)
C15 C20 C19 120.7(4)
C22 C21 C26 118.1(4)
C22 C21 P2 123.6(3)
C26 C21 P2 118.3(3)
C21 C22 C23 119.9(5)
C24 C23 C22 121.0(5)
C23 C24 C25 119.1(5)
C24 C25 C26 121.2(5)
C25 C26 C21 120.7(5)
C28 C27 C32 117.4(4)
C28 C27 P2 124.0(3)
C32 C27 P2 118.5(3)
C27 C28 C29 120.8(4)
C30 C29 C28 120.8(5)
C29 C30 C31 118.9(5)
C30 C31 C32 120.3(5)
C31 C32 C27 121.7(4)

loop_
_geom_bond_atom_site_label_1
_geom_bond_atom_site_label_2
_geom_bond_distance
Ru P1 2.2042(11)
Ru C2 2.212(4)
Ru C3 2.223(5)
Ru C5 2.227(4)
Ru C1 2.233(4)
Ru C4 2.241(5)
Ru P2 2.2867(10)
Ru Sn 2.5996(5)
Sn C7 2.155(4)
Sn C6 2.189(5)
Sn Cl 2.473(8)
Sn Br 2.530(18)
P1 O3 1.577(4)
P1 O1 1.578(3)
P1 O2 1.605(4)
P2 C27 1.835(4)
P2 C15 1.839(4)
P2 C21 1.841(4)
O1 C9 1.424(6)
O2 C11 1.359(8)
O3 C13 1.433(6)
C1 C5 1.388(7)
C1 C2 1.393(7)
C2 C3 1.375(8)
C3 C4 1.391(8)
C4 C5 1.386(7)
C9 C10 1.398(8)
C11 C12 1.353(9)
C13 C14 1.465(7)
C15 C20 1.377(6)
C15 C16 1.376(5)
C16 C17 1.380(6)
C17 C18 1.363(7)
C18 C19 1.341(7)
C19 C20 1.384(6)
C21 C22 1.367(6)
C21 C26 1.384(6)
C22 C23 1.406(7)
C23 C24 1.343(8)
C24 C25 1.355(8)
C25 C26 1.373(7)
C27 C28 1.366(5)
C27 C32 1.374(6)
C28 C29 1.383(7)
C29 C30 1.356(7)
C30 C31 1.362(7)
C31 C32 1.365(6)
